data_2235140
loop_
_publ_author_name
'Lv, Jing-Song'
'Wang, Jun-Lei'
'Zhou, Cheng-He'

_publ_section_title
;
 6-Bromo-2-(diprop-2-ynylamino)-1<i>H</i>-benzo[<i>de</i>]isoquinoline-1,3(2<i>H</i>)-dione
;
_journal_coeditor_code LH5464
_journal_issue 6
_journal_name_full 'Acta Crystallographica Section E'
_journal_page_first o1852
_journal_paper_doi 10.1107/S1600536812022507
_journal_volume 68
_journal_year 2012
_chemical_formula_iupac 'C18 H11 Br N2 O2'
_chemical_formula_moiety 'C18 H11 Br N2 O2'
_chemical_formula_sum 'C18 H11 Br N2 O2'
_chemical_formula_weight 367.20
_chemical_name_systematic
;
6-Bromo-2-(diprop-2-ynylamino)-1<i>H</i>-benzo[<i>de</i>]isoquinoline-
1,3(2<i>H</i>)-dione
;
_space_group_IT_number 2
_symmetry_cell_setting triclinic
_symmetry_space_group_name_Hall '-P 1'
_symmetry_space_group_name_H-M 'P -1'
_atom_sites_solution_hydrogens geom
_atom_sites_solution_primary direct
_atom_sites_solution_secondary difmap
_audit_creation_method SHELXL-97
_cell_angle_alpha 75.128(4)
_cell_angle_beta 75.725(4)
_cell_angle_gamma 72.298(4)
_cell_formula_units_Z 4
_cell_length_a 10.460(3)
_cell_length_b 11.816(3)
_cell_length_c 13.561(3)
_cell_measurement_reflns_used 1880
_cell_measurement_temperature 296(2)
_cell_measurement_theta_max 23.51
_cell_measurement_theta_min 2.40
_cell_volume 1517.2(7)
_computing_cell_refinement 'SAINT (Bruker, 2001)'
_computing_data_collection 'APEX2 (Bruker, 2001)'
_computing_data_reduction 'SAINT (Bruker, 2001)'
_computing_molecular_graphics 'PLATON (Spek, 2009)'
_computing_publication_material 'SHELXTL (Sheldrick, 2008)'
_computing_structure_refinement 'SHELXL97 (Sheldrick, 2008)'
_computing_structure_solution 'SHELXS97 (Sheldrick, 2008)'
_diffrn_ambient_temperature 296(2)
_diffrn_measured_fraction_theta_full 0.990
_diffrn_measured_fraction_theta_max 0.990
_diffrn_measurement_device_type 'Bruker APEXII CCD'
_diffrn_measurement_method '\f and \w scans'
_diffrn_radiation_monochromator graphite
_diffrn_radiation_source 'fine-focus sealed tube'
_diffrn_radiation_type MoK\a
_diffrn_radiation_wavelength 0.71073
_diffrn_reflns_av_R_equivalents 0.0225
_diffrn_reflns_av_sigmaI/netI 0.0590
_diffrn_reflns_limit_h_max 12
_diffrn_reflns_limit_h_min -8
_diffrn_reflns_limit_k_max 14
_diffrn_reflns_limit_k_min -12
_diffrn_reflns_limit_l_max 16
_diffrn_reflns_limit_l_min -14
_diffrn_reflns_number 8441
_diffrn_reflns_theta_full 26.00
_diffrn_reflns_theta_max 26.00
_diffrn_reflns_theta_min 1.58
_exptl_absorpt_coefficient_mu 2.720
_exptl_absorpt_correction_T_max 0.6402
_exptl_absorpt_correction_T_min 0.5381
_exptl_absorpt_correction_type multi-scan
_exptl_absorpt_process_details '(SADABS; Sheldrick, 1996)'
_exptl_crystal_colour yellow
_exptl_crystal_density_diffrn 1.608
_exptl_crystal_density_method 'not measured'
_exptl_crystal_description block
_exptl_crystal_F_000 736
_exptl_crystal_size_max 0.26
_exptl_crystal_size_mid 0.24
_exptl_crystal_size_min 0.18
_refine_diff_density_max 2.197
_refine_diff_density_min -0.737
_refine_ls_extinction_method none
_refine_ls_goodness_of_fit_ref 1.042
_refine_ls_hydrogen_treatment constr
_refine_ls_matrix_type full
_refine_ls_number_parameters 425
_refine_ls_number_reflns 5901
_refine_ls_number_restraints 1
_refine_ls_restrained_S_all 1.043
_refine_ls_R_factor_all 0.1137
_refine_ls_R_factor_gt 0.0673
_refine_ls_shift/su_max 0.000
_refine_ls_shift/su_mean 0.000
_refine_ls_structure_factor_coef Fsqd
_refine_ls_weighting_details 'calc w=1/[\s^2^(Fo^2^)+(0.0813P)^2^+2.8703P] where P=(Fo^2^+2Fc^2^)/3'
_refine_ls_weighting_scheme calc
_refine_ls_wR_factor_gt 0.1633
_refine_ls_wR_factor_ref 0.1886
_reflns_number_gt 3709
_reflns_number_total 5901
_reflns_threshold_expression I>2\s(I)
_cod_data_source_file lh5464.cif
_cod_data_source_block I
_cod_database_code 2235140
_cod_database_fobs_code 2235140

loop_
_symmetry_equiv_pos_as_xyz
'x, y, z'
'-x, -y, -z'

loop_
_atom_site_type_symbol
_atom_site_label
_atom_site_fract_x
_atom_site_fract_y
_atom_site_fract_z
_atom_site_U_iso_or_equiv
_atom_site_adp_type
_atom_site_calc_flag
_atom_site_refinement_flags
_atom_site_occupancy
_atom_site_symmetry_multiplicity
_atom_site_disorder_assembly
_atom_site_disorder_group
Br Br2 0.55459(14) 0.50977(11) 0.76724(11) 0.0989(5) Uani d PD 0.742(2) 1 A 1
C C19 0.6750(6) 0.5968(6) 0.7825(5) 0.0631(18) Uani d . 1 1 A 1
C C27 0.4943(7) 0.6809(6) 0.9230(5) 0.0630(18) Uani d D 1 1 A 1
H H27 0.4352 0.6387 0.9177 0.076 Uiso calc PR 0.742(2) 1 A 1
Br Br2' 0.3819(3) 0.5988(3) 0.9048(3) 0.0711(11) Uani d PD 0.258(2) 1 A 2
H H19' 0.6195 0.5535 0.7732 0.076 Uiso calc PR 0.258(2) 1 A 2
O O3 1.0432(4) 0.7900(4) 0.7554(3) 0.0576(11) Uani d . 1 1 . .
O O4 0.7320(4) 0.9391(4) 1.0192(3) 0.0579(11) Uani d . 1 1 . .
N N3 0.8868(4) 0.8680(4) 0.8839(3) 0.0391(10) Uani d . 1 1 . .
N N4 0.9653(5) 0.9410(4) 0.8921(3) 0.0429(11) Uani d . 1 1 . .
C C20 0.7978(8) 0.5865(6) 0.7231(5) 0.0658(18) Uani d . 1 1 . .
H H20A 0.8266 0.5359 0.6751 0.079 Uiso calc R 1 1 A 1
C C21 0.8830(7) 0.6511(6) 0.7325(5) 0.0554(16) Uani d . 1 1 A .
H H21A 0.9684 0.6451 0.6899 0.067 Uiso calc R 1 1 . .
C C22 0.8417(6) 0.7239(5) 0.8044(4) 0.0440(13) Uani d . 1 1 . .
C C23 0.7107(5) 0.7359(5) 0.8683(4) 0.0398(12) Uani d . 1 1 A .
C C24 0.6694(5) 0.8110(5) 0.9422(4) 0.0384(12) Uani d . 1 1 . .
C C25 0.5441(6) 0.8219(6) 1.0036(4) 0.0512(15) Uani d . 1 1 A .
H H25A 0.5160 0.8725 1.0516 0.061 Uiso calc R 1 1 . .
C C26 0.4565(6) 0.7562(6) 0.9943(5) 0.0622(18) Uani d . 1 1 . .
H H26A 0.3711 0.7637 1.0372 0.075 Uiso calc R 1 1 A 1
C C28 0.6227(6) 0.6695(5) 0.8594(5) 0.0506(15) Uani d . 1 1 . .
C C29 0.9338(6) 0.7938(5) 0.8102(4) 0.0415(13) Uani d . 1 1 A .
C C30 0.7610(5) 0.8777(5) 0.9544(4) 0.0416(13) Uani d . 1 1 A .
C C31 1.0955(6) 0.8715(6) 0.9279(5) 0.0524(15) Uani d . 1 1 . .
H H31A 1.1567 0.8304 0.8741 0.063 Uiso calc R 1 1 . .
H H31B 1.1389 0.9269 0.9406 0.063 Uiso calc R 1 1 . .
C C32 1.0719(6) 0.7828(6) 1.0224(5) 0.0516(15) Uani d . 1 1 . .
C C33 1.0549(7) 0.7110(6) 1.0983(5) 0.0650(18) Uani d . 1 1 . .
H H33 1.0414 0.6537 1.1587 0.078 Uiso calc R 1 1 . .
C C34 0.9868(6) 1.0320(5) 0.7990(5) 0.0529(15) Uani d . 1 1 . .
H H34A 1.0319 1.0855 0.8126 0.063 Uiso calc R 1 1 . .
H H34B 1.0468 0.9922 0.7440 0.063 Uiso calc R 1 1 . .
C C35 0.8608(7) 1.1035(6) 0.7643(5) 0.0513(15) Uani d . 1 1 . .
C C36 0.7616(8) 1.1615(7) 0.7340(6) 0.073(2) Uani d . 1 1 . .
H H36 0.6821 1.2079 0.7098 0.088 Uiso calc R 1 1 . .
Br Br1 0.59705(8) 0.00106(6) 0.23760(5) 0.0651(3) Uani d . 1 1 . .
O O1 0.5025(4) 0.3271(4) 0.6119(4) 0.0619(12) Uani d . 1 1 . .
O O2 0.0699(4) 0.2945(4) 0.6614(3) 0.0534(10) Uani d . 1 1 . .
N N1 0.2845(4) 0.3213(4) 0.6295(3) 0.0384(10) Uani d . 1 1 . .
N N2 0.2348(5) 0.4032(4) 0.6985(3) 0.0411(10) Uani d . 1 1 . .
C C1 0.5383(7) 0.0905(5) 0.3449(4) 0.0507(15) Uani d . 1 1 . .
C C2 0.6289(6) 0.1396(6) 0.3650(4) 0.0513(15) Uani d . 1 1 . .
H H2A 0.7169 0.1289 0.3260 0.062 Uiso calc R 1 1 . .
C C3 0.5900(6) 0.2068(5) 0.4446(5) 0.0526(15) Uani d . 1 1 . .
H H3A 0.6525 0.2389 0.4593 0.063 Uiso calc R 1 1 . .
C C4 0.4603(6) 0.2243(5) 0.4999(4) 0.0431(13) Uani d . 1 1 . .
C C5 0.3643(6) 0.1758(4) 0.4791(4) 0.0412(13) Uani d . 1 1 . .
C C6 0.2311(6) 0.1948(5) 0.5347(4) 0.0417(13) Uani d . 1 1 . .
C C7 0.1384(6) 0.1445(5) 0.5174(4) 0.0500(14) Uani d . 1 1 . .
H H7A 0.0501 0.1577 0.5557 0.060 Uiso calc R 1 1 . .
C C8 0.1779(7) 0.0727(6) 0.4415(5) 0.0566(16) Uani d . 1 1 . .
H H8A 0.1162 0.0370 0.4304 0.068 Uiso calc R 1 1 . .
C C9 0.3051(7) 0.0557(5) 0.3849(4) 0.0536(15) Uani d . 1 1 . .
H H9A 0.3286 0.0097 0.3338 0.064 Uiso calc R 1 1 . .
C C10 0.4030(6) 0.1046(5) 0.4001(4) 0.0470(14) Uani d . 1 1 . .
C C11 0.1848(6) 0.2737(5) 0.6133(4) 0.0405(13) Uani d . 1 1 . .
C C12 0.4232(6) 0.2937(5) 0.5833(4) 0.0460(13) Uani d . 1 1 . .
C C13 0.2805(6) 0.3486(5) 0.7979(4) 0.0514(15) Uani d . 1 1 . .
H H13A 0.2603 0.2703 0.8244 0.062 Uiso calc R 1 1 . .
H H13B 0.3784 0.3363 0.7882 0.062 Uiso calc R 1 1 . .
C C14 0.2116(7) 0.4275(6) 0.8720(5) 0.0590(16) Uani d . 1 1 . .
C C15 0.1620(9) 0.4915(8) 0.9295(6) 0.091(3) Uani d . 1 1 . .
H H15 0.1218 0.5435 0.9762 0.109 Uiso calc R 1 1 . .
C C16 0.2598(6) 0.5219(5) 0.6495(5) 0.0499(14) Uani d . 1 1 . .
H H16A 0.2196 0.5768 0.6977 0.060 Uiso calc R 1 1 . .
H H16B 0.3573 0.5144 0.6322 0.060 Uiso calc R 1 1 . .
C C17 0.2019(6) 0.5705(5) 0.5570(5) 0.0508(15) Uani d . 1 1 . .
C C18 0.1566(8) 0.6073(6) 0.4818(6) 0.073(2) Uani d . 1 1 . .
H H18 0.1203 0.6370 0.4213 0.088 Uiso calc R 1 1 . .

loop_
_atom_site_aniso_label
_atom_site_aniso_U_11
_atom_site_aniso_U_22
_atom_site_aniso_U_33
_atom_site_aniso_U_12
_atom_site_aniso_U_13
_atom_site_aniso_U_23
Br2 0.1274(11) 0.0833(8) 0.1227(10) -0.0587(8) -0.0590(8) -0.0111(7)
C19 0.090(5) 0.042(4) 0.072(4) -0.024(3) -0.040(4) -0.004(3)
C27 0.062(4) 0.057(4) 0.073(4) -0.021(3) -0.025(4) 0.000(4)
Br2' 0.0594(18) 0.0600(18) 0.103(2) -0.0243(13) -0.0217(15) -0.0145(15)
C19' 0.090(5) 0.042(4) 0.072(4) -0.024(3) -0.040(4) -0.004(3)
C27' 0.062(4) 0.057(4) 0.073(4) -0.021(3) -0.025(4) 0.000(4)
O3 0.045(2) 0.071(3) 0.062(3) -0.021(2) 0.011(2) -0.034(2)
O4 0.056(3) 0.072(3) 0.053(2) -0.019(2) 0.008(2) -0.038(2)
N3 0.040(3) 0.043(3) 0.037(2) -0.012(2) -0.0010(19) -0.0156(19)
N4 0.046(3) 0.046(3) 0.041(2) -0.019(2) -0.008(2) -0.010(2)
C20 0.075(5) 0.059(4) 0.072(4) -0.016(4) -0.016(4) -0.026(4)
C21 0.060(4) 0.056(4) 0.051(3) -0.009(3) -0.010(3) -0.018(3)
C22 0.054(4) 0.035(3) 0.042(3) -0.010(3) -0.007(3) -0.010(2)
C23 0.041(3) 0.036(3) 0.042(3) -0.012(2) -0.015(2) 0.002(2)
C24 0.040(3) 0.037(3) 0.035(3) -0.007(2) -0.007(2) -0.003(2)
C25 0.044(4) 0.055(4) 0.048(3) -0.011(3) -0.009(3) -0.002(3)
C26 0.033(3) 0.071(5) 0.071(4) -0.019(3) -0.009(3) 0.011(4)
C28 0.058(4) 0.042(3) 0.055(3) -0.016(3) -0.024(3) 0.003(3)
C29 0.040(3) 0.043(3) 0.039(3) -0.008(2) -0.005(3) -0.009(2)
C30 0.045(3) 0.044(3) 0.035(3) -0.007(2) -0.008(2) -0.010(2)
C31 0.055(4) 0.059(4) 0.050(3) -0.022(3) -0.011(3) -0.014(3)
C32 0.055(4) 0.057(4) 0.048(3) -0.013(3) -0.012(3) -0.019(3)
C33 0.080(5) 0.064(4) 0.051(4) -0.017(4) -0.011(3) -0.016(3)
C34 0.058(4) 0.048(4) 0.054(3) -0.018(3) -0.002(3) -0.014(3)
C35 0.056(4) 0.049(4) 0.050(3) -0.017(3) -0.012(3) -0.006(3)
C36 0.072(5) 0.067(5) 0.081(5) -0.014(4) -0.024(4) -0.011(4)
Br1 0.0852(5) 0.0556(4) 0.0410(3) -0.0003(3) -0.0023(3) -0.0167(3)
O1 0.047(3) 0.075(3) 0.073(3) -0.019(2) -0.005(2) -0.031(2)
O2 0.044(2) 0.075(3) 0.046(2) -0.018(2) -0.0006(19) -0.024(2)
N1 0.035(2) 0.038(2) 0.038(2) -0.0026(19) -0.0018(19) -0.0125(19)
N2 0.050(3) 0.036(2) 0.038(2) -0.007(2) -0.011(2) -0.0098(19)
C1 0.063(4) 0.041(3) 0.034(3) -0.001(3) -0.004(3) -0.005(2)
C2 0.041(3) 0.060(4) 0.042(3) -0.007(3) 0.006(3) -0.011(3)
C3 0.053(4) 0.045(3) 0.054(3) -0.011(3) -0.003(3) -0.008(3)
C4 0.043(3) 0.037(3) 0.039(3) -0.001(2) -0.004(2) -0.004(2)
C5 0.056(4) 0.030(3) 0.030(2) -0.004(2) -0.011(2) 0.001(2)
C6 0.050(3) 0.039(3) 0.032(3) -0.008(2) -0.008(2) -0.005(2)
C7 0.055(4) 0.051(4) 0.046(3) -0.012(3) -0.011(3) -0.015(3)
C8 0.066(4) 0.057(4) 0.056(4) -0.020(3) -0.018(3) -0.015(3)
C9 0.071(5) 0.046(4) 0.044(3) -0.012(3) -0.011(3) -0.013(3)
C10 0.058(4) 0.037(3) 0.033(3) -0.002(3) -0.007(3) 0.001(2)
C11 0.050(4) 0.040(3) 0.029(2) -0.009(3) -0.009(3) -0.003(2)
C12 0.046(4) 0.041(3) 0.048(3) -0.008(3) -0.012(3) -0.006(3)
C13 0.061(4) 0.052(4) 0.040(3) -0.010(3) -0.015(3) -0.006(3)
C14 0.069(4) 0.061(4) 0.048(3) -0.010(3) -0.012(3) -0.020(3)
C15 0.131(7) 0.081(6) 0.060(4) -0.008(5) -0.021(5) -0.032(4)
C16 0.050(3) 0.040(3) 0.059(3) -0.003(3) -0.018(3) -0.010(3)
C17 0.061(4) 0.038(3) 0.047(3) -0.002(3) -0.010(3) -0.009(3)
C18 0.089(5) 0.054(4) 0.066(4) 0.002(4) -0.020(4) -0.012(3)

loop_
_atom_type_symbol
_atom_type_description
_atom_type_scat_dispersion_real
_atom_type_scat_dispersion_imag
_atom_type_scat_source
C C 0.0033 0.0016 'International Tables Vol C Tables 4.2.6.8 and 6.1.1.4'
H H 0.0000 0.0000 'International Tables Vol C Tables 4.2.6.8 and 6.1.1.4'
Br Br -0.2901 2.4595 'International Tables Vol C Tables 4.2.6.8 and 6.1.1.4'
N N 0.0061 0.0033 'International Tables Vol C Tables 4.2.6.8 and 6.1.1.4'
O O 0.0106 0.0060 'International Tables Vol C Tables 4.2.6.8 and 6.1.1.4'

loop_
_geom_angle_atom_site_label_1
_geom_angle_atom_site_label_2
_geom_angle_atom_site_label_3
_geom_angle
C20 C19 C28 124.4(6)
C20 C19 Br2 120.0(5)
C28 C19 Br2 115.6(5)
C26 C27 C28 118.8(6)
C26 C27 H27 120.6
C28 C27 H27 120.6
C29 N3 N4 120.3(4)
C29 N3 C30 125.2(5)
N4 N3 C30 114.5(4)
N3 N4 C34 113.2(4)
N3 N4 C31 113.7(4)
C34 N4 C31 111.7(4)
C19 C20 C21 119.9(6)
C19 C20 H20A 120.0
C21 C20 H20A 120.0
C22 C21 C20 120.1(6)
C22 C21 H21A 120.0
C20 C21 H21A 120.0
C21 C22 C23 120.6(6)
C21 C22 C29 118.5(5)
C23 C22 C29 120.8(5)
C24 C23 C22 120.1(5)
C24 C23 C28 120.2(5)
C22 C23 C28 119.7(5)
C25 C24 C23 119.9(5)
C25 C24 C30 119.2(5)
C23 C24 C30 120.9(5)
C24 C25 C26 119.7(6)
C24 C25 H25A 120.1
C26 C25 H25A 120.1
C27 C26 C25 121.8(6)
C27 C26 H26A 119.1
C25 C26 H26A 119.1
C27 C28 C19 125.2(6)
C27 C28 C23 119.5(6)
C19 C28 C23 115.3(6)
O3 C29 N3 120.2(5)
O3 C29 C22 123.2(5)
N3 C29 C22 116.6(5)
O4 C30 N3 120.6(5)
O4 C30 C24 123.1(5)
N3 C30 C24 116.3(4)
C32 C31 N4 111.0(5)
C32 C31 H31A 109.4
N4 C31 H31A 109.4
C32 C31 H31B 109.4
N4 C31 H31B 109.4
H31A C31 H31B 108.0
C33 C32 C31 179.0(7)
C32 C33 H33 180.0
C35 C34 N4 112.8(5)
C35 C34 H34A 109.0
N4 C34 H34A 109.0
C35 C34 H34B 109.0
N4 C34 H34B 109.0
H34A C34 H34B 107.8
C36 C35 C34 178.3(7)
C35 C36 H36 180.0
C12 N1 C11 125.4(4)
C12 N1 N2 120.1(4)
C11 N1 N2 114.5(4)
N1 N2 C16 111.9(4)
N1 N2 C13 111.2(4)
C16 N2 C13 115.4(4)
C2 C1 C10 122.8(5)
C2 C1 Br1 118.2(4)
C10 C1 Br1 119.0(5)
C1 C2 C3 120.3(5)
C1 C2 H2A 119.9
C3 C2 H2A 119.9
C4 C3 C2 119.5(6)
C4 C3 H3A 120.2
C2 C3 H3A 120.2
C3 C4 C5 121.1(5)
C3 C4 C12 118.2(6)
C5 C4 C12 120.7(5)
C6 C5 C4 121.2(5)
C6 C5 C10 118.6(5)
C4 C5 C10 120.2(5)
C7 C6 C5 121.5(5)
C7 C6 C11 118.2(5)
C5 C6 C11 120.2(5)
C6 C7 C8 119.5(6)
C6 C7 H7A 120.2
C8 C7 H7A 120.2
C9 C8 C7 120.0(6)
C9 C8 H8A 120.0
C7 C8 H8A 120.0
C8 C9 C10 122.5(6)
C8 C9 H9A 118.8
C10 C9 H9A 118.8
C9 C10 C1 126.1(6)
C9 C10 C5 117.8(5)
C1 C10 C5 116.1(6)
O2 C11 N1 121.6(5)
O2 C11 C6 122.4(5)
N1 C11 C6 116.0(5)
O1 C12 N1 119.9(5)
O1 C12 C4 124.3(5)
N1 C12 C4 115.8(5)
C14 C13 N2 109.8(5)
C14 C13 H13A 109.7
N2 C13 H13A 109.7
C14 C13 H13B 109.7
N2 C13 H13B 109.7
H13A C13 H13B 108.2
C15 C14 C13 177.1(9)
C14 C15 H15 180.0
C17 C16 N2 110.5(5)
C17 C16 H16A 109.5
N2 C16 H16A 109.5
C17 C16 H16B 109.5
N2 C16 H16B 109.5
H16A C16 H16B 108.1
C18 C17 C16 178.6(7)
C17 C18 H18 180.0

loop_
_geom_bond_atom_site_label_1
_geom_bond_atom_site_label_2
_geom_bond_distance
Br2 C19 1.927(6)
C19 C20 1.326(9)
C19 C28 1.421(9)
C27 C26 1.386(9)
C27 C28 1.394(9)
C27 H27 0.9300
O3 C29 1.196(6)
O4 C30 1.205(6)
N3 C29 1.397(7)
N3 N4 1.399(6)
N3 C30 1.416(7)
N4 C34 1.452(7)
N4 C31 1.486(7)
C20 C21 1.383(9)
C20 H20A 0.9300
C21 C22 1.369(8)
C21 H21A 0.9300
C22 C23 1.417(8)
C22 C29 1.474(8)
C23 C24 1.411(7)
C23 C28 1.421(8)
C24 C25 1.357(8)
C24 C30 1.473(8)
C25 C26 1.414(9)
C25 H25A 0.9300
C26 H26A 0.9300
C31 C32 1.454(9)
C31 H31A 0.9700
C31 H31B 0.9700
C32 C33 1.168(9)
C33 H33 0.9300
C34 C35 1.449(9)
C34 H34A 0.9700
C34 H34B 0.9700
C35 C36 1.161(9)
C36 H36 0.9300
Br1 C1 1.888(6)
O1 C12 1.197(7)
O2 C11 1.202(6)
N1 C12 1.405(7)
N1 C11 1.409(7)
N1 N2 1.415(6)
N2 C16 1.462(7)
N2 C13 1.465(7)
C1 C2 1.361(9)
C1 C10 1.411(8)
C2 C3 1.410(8)
C2 H2A 0.9300
C3 C4 1.361(8)
C3 H3A 0.9300
C4 C5 1.409(8)
C4 C12 1.473(8)
C5 C6 1.392(8)
C5 C10 1.437(8)
C6 C7 1.372(8)
C6 C11 1.491(7)
C7 C8 1.405(8)
C7 H7A 0.9300
C8 C9 1.346(9)
C8 H8A 0.9300
C9 C10 1.396(9)
C9 H9A 0.9300
C13 C14 1.453(8)
C13 H13A 0.9700
C13 H13B 0.9700
C14 C15 1.147(9)
C15 H15 0.9300
C16 C17 1.436(8)
C16 H16A 0.9700
C16 H16B 0.9700
C17 C18 1.157(9)
C18 H18 0.9300

loop_
_geom_torsion_atom_site_label_1
_geom_torsion_atom_site_label_2
_geom_torsion_atom_site_label_3
_geom_torsion_atom_site_label_4
_geom_torsion
C29 N3 N4 C34 62.9(6)
C30 N3 N4 C34 -116.9(5)
C29 N3 N4 C31 -66.0(6)
C30 N3 N4 C31 114.2(5)
C28 C19 C20 C21 -1.4(10)
Br2 C19 C20 C21 178.6(5)
C19 C20 C21 C22 1.2(10)
C20 C21 C22 C23 -1.3(9)
C20 C21 C22 C29 -178.4(5)
C21 C22 C23 C24 179.9(5)
C29 C22 C23 C24 -3.1(8)
C21 C22 C23 C28 1.5(8)
C29 C22 C23 C28 178.5(5)
C22 C23 C24 C25 -179.8(5)
C28 C23 C24 C25 -1.4(7)
C22 C23 C24 C30 -0.1(7)
C28 C23 C24 C30 178.3(5)
C23 C24 C25 C26 1.1(8)
C30 C24 C25 C26 -178.5(5)
C28 C27 C26 C25 0.4(9)
C24 C25 C26 C27 -0.6(9)
C26 C27 C28 C19 -179.5(6)
C26 C27 C28 C23 -0.6(9)
C20 C19 C28 C27 -179.6(6)
Br2 C19 C28 C27 0.5(8)
C20 C19 C28 C23 1.5(9)
Br2 C19 C28 C23 -178.4(4)
C24 C23 C28 C27 1.1(8)
C22 C23 C28 C27 179.5(5)
C24 C23 C28 C19 -179.9(5)
C22 C23 C28 C19 -1.5(7)
N4 N3 C29 O3 1.8(8)
C30 N3 C29 O3 -178.4(5)
N4 N3 C29 C22 -177.6(4)
C30 N3 C29 C22 2.2(7)
C21 C22 C29 O3 -0.2(8)
C23 C22 C29 O3 -177.3(5)
C21 C22 C29 N3 179.2(5)
C23 C22 C29 N3 2.1(7)
C29 N3 C30 O4 175.9(5)
N4 N3 C30 O4 -4.4(7)
C29 N3 C30 C24 -5.1(7)
N4 N3 C30 C24 174.6(4)
C25 C24 C30 O4 2.6(8)
C23 C24 C30 O4 -177.0(5)
C25 C24 C30 N3 -176.3(5)
C23 C24 C30 N3 4.0(7)
N3 N4 C31 C32 -51.7(6)
C34 N4 C31 C32 178.6(5)
N4 C31 C32 C33 18E1(10)
N3 N4 C34 C35 51.8(6)
C31 N4 C34 C35 -178.3(5)
N4 C34 C35 C36 -16E1(3)
C12 N1 N2 C16 58.3(6)
C11 N1 N2 C16 -121.7(5)
C12 N1 N2 C13 -72.5(6)
C11 N1 N2 C13 107.6(5)
C10 C1 C2 C3 0.8(9)
Br1 C1 C2 C3 -179.7(4)
C1 C2 C3 C4 -1.4(9)
C2 C3 C4 C5 0.3(8)
C2 C3 C4 C12 179.4(5)
C3 C4 C5 C6 -179.2(5)
C12 C4 C5 C6 1.8(7)
C3 C4 C5 C10 1.3(8)
C12 C4 C5 C10 -177.8(5)
C4 C5 C6 C7 -177.7(5)
C10 C5 C6 C7 1.8(7)
C4 C5 C6 C11 3.8(7)
C10 C5 C6 C11 -176.7(4)
C5 C6 C7 C8 -0.5(8)
C11 C6 C7 C8 178.1(5)
C6 C7 C8 C9 -1.3(9)
C7 C8 C9 C10 1.7(9)
C8 C9 C10 C1 179.6(6)
C8 C9 C10 C5 -0.3(8)
C2 C1 C10 C9 -179.1(6)
Br1 C1 C10 C9 1.5(8)
C2 C1 C10 C5 0.8(8)
Br1 C1 C10 C5 -178.7(4)
C6 C5 C10 C9 -1.5(7)
C4 C5 C10 C9 178.1(5)
C6 C5 C10 C1 178.7(5)
C4 C5 C10 C1 -1.8(7)
C12 N1 C11 O2 174.4(5)
N2 N1 C11 O2 -5.6(7)
C12 N1 C11 C6 -4.6(7)
N2 N1 C11 C6 175.3(4)
C7 C6 C11 O2 -0.2(8)
C5 C6 C11 O2 178.4(5)
C7 C6 C11 N1 178.9(5)
C5 C6 C11 N1 -2.5(7)
C11 N1 C12 O1 -170.7(5)
N2 N1 C12 O1 9.4(8)
C11 N1 C12 C4 9.8(7)
N2 N1 C12 C4 -170.1(4)
C3 C4 C12 O1 -6.8(9)
C5 C4 C12 O1 172.3(5)
C3 C4 C12 N1 172.8(5)
C5 C4 C12 N1 -8.2(7)
N1 N2 C13 C14 -171.5(5)
C16 N2 C13 C14 59.6(7)
N2 C13 C14 C15 -99(15)
N1 N2 C16 C17 55.8(6)
C13 N2 C16 C17 -175.6(5)
N2 C16 C17 C18 -5E1(3)
